data_7021090
loop_
_publ_author_name
'Hosseinian, S R'
'Tangoulis, V'
'Menelaou, M'
'Raptopoulou, C P'
'Psycharis, V'
'Dendrinou-Samara, C'

_publ_section_title
;
 Defective dicubanes of Co(II)/Co(III) complexes with triethanolamine and
 N-donors.
;
_journal_issue 15
_journal_name_full 'Dalton transactions (Cambridge, England : 2003)'
_journal_page_first 5355
_journal_page_last 5366
_journal_paper_doi 10.1039/c2dt32616g
_journal_volume 42
_journal_year 2013
_chemical_formula_sum 'C26 H40 Co4 N10 O18'
_chemical_formula_weight 1016.40
_chemical_name_systematic
;
?
;
_space_group_IT_number 2
_symmetry_cell_setting triclinic
_symmetry_space_group_name_Hall '-P 1'
_symmetry_space_group_name_H-M 'P -1'
_atom_sites_solution_hydrogens geom
_atom_sites_solution_primary direct
_atom_sites_solution_secondary difmap
_audit_creation_method SHELXL-97
_cell_angle_alpha 112.8270(10)
_cell_angle_beta 91.3910(10)
_cell_angle_gamma 105.3220(10)
_cell_formula_units_Z 1
_cell_length_a 8.56250(10)
_cell_length_b 10.60640(10)
_cell_length_c 11.8189(2)
_cell_measurement_reflns_used 8993
_cell_measurement_temperature 160(2)
_cell_measurement_theta_max 71.67
_cell_measurement_theta_min 6.62
_cell_volume 944.38(2)
_computing_cell_refinement 'CrystalClear, Rigaku MSC, 2005'
_computing_data_collection 'CrystalClear, Rigaku MSC, 2005'
_computing_data_reduction 'CrystalClear, Rigaku MSC, 2005'
_computing_molecular_graphics 'DIAMOND (Brandenburg, 2012)'
_computing_publication_material 'WinGX (Farrugia, 1999)'
_computing_structure_refinement 'SHELXL-97 (Sheldrick, 1997)'
_computing_structure_solution 'SHELXS-97 (Sheldrick, 1997)'
_diffrn_ambient_temperature 160(2)
_diffrn_measured_fraction_theta_full 0.922
_diffrn_measured_fraction_theta_max 0.922
_diffrn_measurement_device_type 'Rigaku R-AXIS SPIDER IPDS'
_diffrn_measurement_method '\q scans'
_diffrn_radiation_monochromator graphite
_diffrn_radiation_source 'fine-focus sealed tube'
_diffrn_radiation_type CuK\a
_diffrn_radiation_wavelength 1.54178
_diffrn_reflns_av_R_equivalents 0.1016
_diffrn_reflns_av_unetI/netI 0.1155
_diffrn_reflns_limit_h_max 10
_diffrn_reflns_limit_h_min -10
_diffrn_reflns_limit_k_max 12
_diffrn_reflns_limit_k_min -12
_diffrn_reflns_limit_l_max 13
_diffrn_reflns_limit_l_min -12
_diffrn_reflns_number 12294
_diffrn_reflns_theta_full 65.00
_diffrn_reflns_theta_max 65.00
_diffrn_reflns_theta_min 7.25
_exptl_absorpt_coefficient_mu 14.313
_exptl_absorpt_correction_T_max 1.000
_exptl_absorpt_correction_T_min 0.503
_exptl_absorpt_correction_type empirical
_exptl_absorpt_process_details 'CrystalClear, Rigaku MSC, 2005'
_exptl_crystal_colour red
_exptl_crystal_density_diffrn 1.787
_exptl_crystal_density_method 'not measured'
_exptl_crystal_description parallelepiped
_exptl_crystal_F_000 518
_exptl_crystal_size_max 0.17
_exptl_crystal_size_mid 0.13
_exptl_crystal_size_min 0.06
_refine_diff_density_max 0.745
_refine_diff_density_min -0.858
_refine_diff_density_rms 0.121
_refine_ls_extinction_method none
_refine_ls_goodness_of_fit_ref 1.055
_refine_ls_hydrogen_treatment refall
_refine_ls_matrix_type full
_refine_ls_number_parameters 263
_refine_ls_number_reflns 2962
_refine_ls_number_restraints 0
_refine_ls_restrained_S_all 1.055
_refine_ls_R_factor_all 0.1004
_refine_ls_R_factor_gt 0.0777
_refine_ls_shift/su_max 0.000
_refine_ls_shift/su_mean 0.000
_refine_ls_structure_factor_coef Fsqd
_refine_ls_weighting_details 'calc w=1/[\s^2^(Fo^2^)+(0.0876P)^2^+1.6931P] where P=(Fo^2^+2Fc^2^)/3'
_refine_ls_weighting_scheme calc
_refine_ls_wR_factor_gt 0.1792
_refine_ls_wR_factor_ref 0.1945
_reflns_number_gt 2247
_reflns_number_total 2962
_reflns_threshold_expression >2sigma(I)
_cod_data_source_file c2dt32616g.txt
_cod_data_source_block compound1
_cod_depositor_comments 'Adding full bibliography for 7021090--7021092.cif.'
_cod_original_sg_symbol_H-M P-1
_cod_database_code 7021090

loop_
_symmetry_equiv_pos_as_xyz
'x, y, z'
'-x, -y, -z'

loop_
_atom_site_label
_atom_site_type_symbol
_atom_site_fract_x
_atom_site_fract_y
_atom_site_fract_z
_atom_site_U_iso_or_equiv
_atom_site_adp_type
_atom_site_occupancy
_atom_site_symmetry_multiplicity
_atom_site_calc_flag
_atom_site_refinement_flags
Co1 Co 0.43614(11) 0.85840(10) 0.89973(10) 0.0218(3) Uani 1 1 d .
Co2 Co 0.40980(13) 1.12618(12) 0.83008(11) 0.0324(4) Uani 1 1 d .
N1 N 0.2133(6) 0.7409(6) 0.8454(5) 0.0253(14) Uani 1 1 d .
O1 O 0.4022(5) 0.9237(5) 0.7731(5) 0.0306(13) Uani 1 1 d .
O2 O 0.3594(5) 1.0072(5) 1.0060(5) 0.0303(12) Uani 1 1 d .
O3 O 0.4355(5) 0.7794(5) 1.0183(4) 0.0274(12) Uani 1 1 d .
N2 N 0.5475(6) 0.7248(5) 0.7890(5) 0.0231(13) Uani 1 1 d .
N3 N 0.4533(9) 1.1521(7) 0.6220(8) 0.0438(19) Uani 1 1 d .
O4 O 0.5605(7) 1.1938(6) 0.7172(6) 0.0406(14) Uani 1 1 d .
O5 O 0.3108(7) 1.0901(6) 0.6335(5) 0.0493(16) Uani 1 1 d .
O6 O 0.4854(7) 1.1645(7) 0.5283(6) 0.0567(17) Uani 1 1 d .
N4 N 0.2055(7) 1.2768(6) 0.8948(6) 0.0328(16) Uani 1 1 d .
O7 O 0.3434(6) 1.3437(5) 0.8828(5) 0.0390(14) Uani 1 1 d .
O8 O 0.1822(6) 1.1466(5) 0.8753(5) 0.0406(14) Uani 1 1 d .
O9 O 0.0975(6) 1.3352(6) 0.9254(6) 0.0496(16) Uani 1 1 d .
C1 C 0.2580(8) 0.8276(8) 0.6832(7) 0.0334(19) Uani 1 1 d .
H1A H 0.2884 0.7978 0.5985 0.047 Uiso 1 1 calc R
H1B H 0.1752 0.8786 0.6875 0.047 Uiso 1 1 calc R
C2 C 0.1868(9) 0.6979(8) 0.7087(7) 0.0331(19) Uani 1 1 d .
H2A H 0.0683 0.6578 0.6772 0.046 Uiso 1 1 calc R
H2B H 0.2405 0.6236 0.6663 0.046 Uiso 1 1 calc R
C3 C 0.2045(8) 0.9528(7) 1.0314(7) 0.036(2) Uani 1 1 d .
H3A H 0.1501 1.0288 1.0625 0.050 Uiso 1 1 calc R
H3B H 0.2125 0.9150 1.0952 0.050 Uiso 1 1 calc R
C4 C 0.1083(8) 0.8336(7) 0.9110(7) 0.0252(17) Uani 1 1 d .
H4A H 0.0097 0.7744 0.9287 0.035 Uiso 1 1 calc R
H4B H 0.0722 0.8753 0.8570 0.035 Uiso 1 1 calc R
C5 C 0.2854(8) 0.6704(8) 1.0069(7) 0.0308(18) Uani 1 1 d .
H5A H 0.2178 0.7111 1.0699 0.043 Uiso 1 1 calc R
H5B H 0.3103 0.5906 1.0200 0.043 Uiso 1 1 calc R
C6 C 0.1947(8) 0.6167(7) 0.8789(7) 0.0305(19) Uani 1 1 d .
H6A H 0.2398 0.5452 0.8187 0.043 Uiso 1 1 calc R
H6B H 0.0775 0.5703 0.8771 0.043 Uiso 1 1 calc R
C11 C 0.6052(8) 0.7460(8) 0.6914(7) 0.0318(18) Uani 1 1 d .
H11 H 0.5874 0.8221 0.6746 0.041 Uiso 1 1 calc R
C12 C 0.6899(9) 0.6607(9) 0.6143(8) 0.041(2) Uani 1 1 d .
H12 H 0.7297 0.6789 0.5461 0.053 Uiso 1 1 calc R
C13 C 0.7163(9) 0.5503(8) 0.6363(8) 0.042(2) Uani 1 1 d .
H13 H 0.7716 0.4891 0.5830 0.055 Uiso 1 1 calc R
C14 C 0.6606(8) 0.5304(7) 0.7375(8) 0.0347(19) Uani 1 1 d .
H14 H 0.6809 0.4571 0.7575 0.045 Uiso 1 1 calc R
C15 C 0.5755(8) 0.6167(7) 0.8098(7) 0.0321(18) Uani 1 1 d .
H15 H 0.5344 0.5991 0.8779 0.042 Uiso 1 1 calc R
N5 N -0.0084(11) 0.6719(10) 0.4156(9) 0.073(3) Uani 1 1 d .
C21 C 0.0361(11) 0.7652(12) 0.3889(8) 0.052(3) Uani 1 1 d .
C22 C 0.0986(11) 0.8917(10) 0.3606(9) 0.060(3) Uani 1 1 d .
H22A H 0.1470 0.9764 0.4378 0.090 Uiso 1 1 calc R
H22B H 0.0082 0.9064 0.3197 0.090 Uiso 1 1 calc R
H22C H 0.1819 0.8763 0.3056 0.090 Uiso 1 1 calc R

loop_
_atom_site_aniso_label
_atom_site_aniso_U_11
_atom_site_aniso_U_22
_atom_site_aniso_U_33
_atom_site_aniso_U_23
_atom_site_aniso_U_13
_atom_site_aniso_U_12
Co1 0.0150(6) 0.0204(6) 0.0331(8) 0.0116(5) 0.0075(5) 0.0089(4)
Co2 0.0250(6) 0.0316(7) 0.0454(9) 0.0184(7) 0.0087(6) 0.0116(5)
N1 0.023(3) 0.031(3) 0.030(4) 0.016(3) 0.004(3) 0.014(3)
O1 0.028(3) 0.037(3) 0.041(4) 0.025(3) 0.015(3) 0.018(2)
O2 0.014(2) 0.029(3) 0.040(3) 0.004(2) 0.008(2) 0.008(2)
O3 0.020(2) 0.040(3) 0.034(3) 0.024(3) 0.009(2) 0.013(2)
N2 0.017(3) 0.021(3) 0.031(4) 0.011(3) 0.002(3) 0.005(2)
N3 0.049(4) 0.037(4) 0.054(6) 0.025(4) 0.025(4) 0.014(3)
O4 0.036(3) 0.039(3) 0.044(4) 0.016(3) 0.005(3) 0.009(3)
O5 0.041(3) 0.050(4) 0.055(4) 0.022(3) 0.006(3) 0.010(3)
O6 0.068(4) 0.067(4) 0.041(4) 0.033(4) 0.018(3) 0.013(3)
N4 0.025(3) 0.033(3) 0.052(5) 0.024(3) 0.013(3) 0.017(3)
O7 0.026(3) 0.033(3) 0.060(4) 0.020(3) 0.016(3) 0.009(2)
O8 0.034(3) 0.029(3) 0.062(4) 0.022(3) 0.010(3) 0.011(2)
O9 0.039(3) 0.043(3) 0.083(5) 0.033(3) 0.030(3) 0.026(3)
C1 0.024(4) 0.051(5) 0.035(5) 0.026(4) 0.001(4) 0.013(4)
C2 0.030(4) 0.034(4) 0.035(5) 0.012(4) 0.000(4) 0.015(3)
C3 0.016(3) 0.029(4) 0.054(6) 0.009(4) 0.012(4) 0.006(3)
C4 0.018(3) 0.024(4) 0.034(5) 0.009(4) 0.005(3) 0.011(3)
C5 0.022(4) 0.031(4) 0.045(6) 0.022(4) 0.007(4) 0.005(3)
C6 0.020(4) 0.023(4) 0.048(6) 0.013(4) 0.009(4) 0.005(3)
C11 0.026(4) 0.031(4) 0.043(5) 0.017(4) 0.010(4) 0.011(3)
C12 0.036(4) 0.051(5) 0.044(6) 0.019(4) 0.025(4) 0.026(4)
C13 0.027(4) 0.038(4) 0.049(6) -0.001(4) 0.011(4) 0.019(4)
C14 0.030(4) 0.025(4) 0.046(6) 0.008(4) 0.003(4) 0.014(3)
C15 0.025(4) 0.032(4) 0.044(5) 0.018(4) 0.003(4) 0.013(3)
N5 0.074(6) 0.068(6) 0.068(7) 0.022(5) 0.011(5) 0.017(5)
C21 0.039(5) 0.069(7) 0.031(6) 0.002(5) -0.009(4) 0.018(5)
C22 0.044(5) 0.068(7) 0.060(7) 0.018(6) 0.006(5) 0.018(5)

loop_
_atom_type_symbol
_atom_type_description
_atom_type_scat_dispersion_real
_atom_type_scat_dispersion_imag
_atom_type_scat_source
C C 0.0181 0.0091 'International Tables Vol C Tables 4.2.6.8 and 6.1.1.4'
H H 0.0000 0.0000 'International Tables Vol C Tables 4.2.6.8 and 6.1.1.4'
N N 0.0311 0.0180 'International Tables Vol C Tables 4.2.6.8 and 6.1.1.4'
O O 0.0492 0.0322 'International Tables Vol C Tables 4.2.6.8 and 6.1.1.4'
Co Co -2.3653 3.6143 'International Tables Vol C Tables 4.2.6.8 and 6.1.1.4'

loop_
_geom_angle_atom_site_label_1
_geom_angle_atom_site_label_2
_geom_angle_atom_site_label_3
_geom_angle
_geom_angle_site_symmetry_1
_geom_angle_site_symmetry_3
O2 Co1 O3 92.1(2) . .
O2 Co1 N1 88.3(2) . .
O3 Co1 N1 85.8(2) . .
O2 Co1 O1 86.7(2) . .
O3 Co1 O1 171.4(2) . .
N1 Co1 O1 85.6(2) . .
O2 Co1 O2 80.40(18) . 2_677
O3 Co1 O2 85.6(2) . 2_677
N1 Co1 O2 165.6(2) . 2_677
O1 Co1 O2 102.5(2) . 2_677
O2 Co1 N2 171.2(2) . .
O3 Co1 N2 92.0(2) . .
N1 Co1 N2 99.7(2) . .
O1 Co1 N2 90.4(2) . .
O2 Co1 N2 92.2(2) 2_677 .
O2 Co1 Co1 40.67(14) . 2_677
O3 Co1 Co1 88.47(16) . 2_677
N1 Co1 Co1 128.38(17) . 2_677
O1 Co1 Co1 96.07(16) . 2_677
O2 Co1 Co1 39.73(12) 2_677 2_677
N2 Co1 Co1 131.75(16) . 2_677
O3 Co2 O1 103.6(2) 2_677 .
O3 Co2 O4 97.8(2) 2_677 .
O1 Co2 O4 102.57(19) . .
O3 Co2 O8 108.2(2) 2_677 .
O1 Co2 O8 108.99(19) . .
O4 Co2 O8 132.2(2) . .
O3 Co2 O5 154.5(2) 2_677 .
O1 Co2 O5 91.3(2) . .
O4 Co2 O5 58.2(2) . .
O8 Co2 O5 85.7(2) . .
O3 Co2 O7 87.81(19) 2_677 .
O1 Co2 O7 164.88(19) . .
O4 Co2 O7 85.41(18) . .
O8 Co2 O7 57.22(17) . .
O5 Co2 O7 81.98(19) . .
C6 N1 C2 112.8(5) . .
C6 N1 C4 112.4(5) . .
C2 N1 C4 111.4(5) . .
C6 N1 Co1 107.4(4) . .
C2 N1 Co1 105.5(4) . .
C4 N1 Co1 106.7(4) . .
C1 O1 Co1 111.7(4) . .
C1 O1 Co2 112.3(4) . .
Co1 O1 Co2 116.5(3) . .
C3 O2 Co1 110.8(4) . .
C3 O2 Co1 136.5(5) . 2_677
Co1 O2 Co1 99.60(18) . 2_677
C5 O3 Co1 114.4(4) . .
C5 O3 Co2 120.9(4) . 2_677
Co1 O3 Co2 122.2(2) . 2_677
C15 N2 C11 117.1(6) . .
C15 N2 Co1 123.4(5) . .
C11 N2 Co1 119.5(4) . .
O6 N3 O5 122.3(8) . .
O6 N3 O4 123.6(7) . .
O5 N3 O4 114.1(7) . .
N3 O4 Co2 98.9(4) . .
N3 O5 Co2 88.8(5) . .
O9 N4 O7 121.4(6) . .
O9 N4 O8 121.5(6) . .
O7 N4 O8 117.1(5) . .
N4 O7 Co2 86.1(3) . .
N4 O8 Co2 99.5(4) . .
O1 C1 C2 110.5(6) . .
O1 C1 H1A 109.5 . .
C2 C1 H1A 109.5 . .
O1 C1 H1B 109.5 . .
C2 C1 H1B 109.5 . .
H1A C1 H1B 108.1 . .
N1 C2 C1 108.5(6) . .
N1 C2 H2A 110.0 . .
C1 C2 H2A 110.0 . .
N1 C2 H2B 110.0 . .
C1 C2 H2B 110.0 . .
H2A C2 H2B 108.4 . .
O2 C3 C4 107.0(6) . .
O2 C3 H3A 110.3 . .
C4 C3 H3A 110.3 . .
O2 C3 H3B 110.3 . .
C4 C3 H3B 110.3 . .
H3A C3 H3B 108.6 . .
N1 C4 C3 110.0(5) . .
N1 C4 H4A 109.7 . .
C3 C4 H4A 109.7 . .
N1 C4 H4B 109.7 . .
C3 C4 H4B 109.7 . .
H4A C4 H4B 108.2 . .
O3 C5 C6 108.0(5) . .
O3 C5 H5A 110.1 . .
C6 C5 H5A 110.1 . .
O3 C5 H5B 110.1 . .
C6 C5 H5B 110.1 . .
H5A C5 H5B 108.4 . .
N1 C6 C5 108.3(5) . .
N1 C6 H6A 110.0 . .
C5 C6 H6A 110.0 . .
N1 C6 H6B 110.0 . .
C5 C6 H6B 110.0 . .
H6A C6 H6B 108.4 . .
N2 C11 C12 122.2(7) . .
N2 C11 H11 118.9 . .
C12 C11 H11 118.9 . .
C13 C12 C11 119.9(7) . .
C13 C12 H12 120.1 . .
C11 C12 H12 120.1 . .
C12 C13 C14 118.0(6) . .
C12 C13 H13 121.0 . .
C14 C13 H13 121.0 . .
C13 C14 C15 119.7(7) . .
C13 C14 H14 120.2 . .
C15 C14 H14 120.2 . .
N2 C15 C14 123.1(7) . .
N2 C15 H15 118.4 . .
C14 C15 H15 118.4 . .
N5 C21 C22 177.0(11) . .
C21 C22 H22A 109.5 . .
C21 C22 H22B 109.5 . .
H22A C22 H22B 109.5 . .
C21 C22 H22C 109.5 . .
H22A C22 H22C 109.5 . .
H22B C22 H22C 109.5 . .

loop_
_geom_bond_atom_site_label_1
_geom_bond_atom_site_label_2
_geom_bond_distance
_geom_bond_site_symmetry_2
Co1 O2 1.884(4) .
Co1 O3 1.891(4) .
Co1 N1 1.915(6) .
Co1 O1 1.921(5) .
Co1 O2 1.922(5) 2_677
Co1 N2 1.991(5) .
Co1 Co1 2.907(2) 2_677
Co2 O3 1.939(5) 2_677
Co2 O1 1.968(5) .
Co2 O4 2.073(5) .
Co2 O8 2.077(5) .
Co2 O5 2.303(6) .
Co2 O7 2.373(5) .
N1 C6 1.488(8) .
N1 C2 1.491(9) .
N1 C4 1.513(7) .
O1 C1 1.458(9) .
O2 C3 1.390(7) .
O2 Co1 1.922(5) 2_677
O3 C5 1.446(7) .
O3 Co2 1.939(5) 2_677
N2 C15 1.339(8) .
N2 C11 1.341(8) .
N3 O6 1.195(8) .
N3 O5 1.262(8) .
N3 O4 1.286(9) .
N4 O9 1.232(7) .
N4 O7 1.250(7) .
N4 O8 1.266(7) .
C1 C2 1.498(10) .
C1 H1A 0.9900 .
C1 H1B 0.9900 .
C2 H2A 0.9900 .
C2 H2B 0.9900 .
C3 C4 1.516(10) .
C3 H3A 0.9900 .
C3 H3B 0.9900 .
C4 H4A 0.9900 .
C4 H4B 0.9900 .
C5 C6 1.503(10) .
C5 H5A 0.9900 .
C5 H5B 0.9900 .
C6 H6A 0.9900 .
C6 H6B 0.9900 .
C11 C12 1.383(9) .
C11 H11 0.9500 .
C12 C13 1.365(10) .
C12 H12 0.9500 .
C13 C14 1.368(10) .
C13 H13 0.9500 .
C14 C15 1.369(9) .
C14 H14 0.9500 .
C15 H15 0.9500 .
N5 C21 1.128(12) .
C21 C22 1.475(13) .
C22 H22A 0.9800 .
C22 H22B 0.9800 .
C22 H22C 0.9800 .
